data_7209734
loop_
_publ_author_name
'Xu, Guan-Cheng'
'Zhang, Li'
'Zhang, Yan-Hui'
'Guo, Ji-Xi'
'Shi, Man-Qi'
'Jia, Dian-Zeng'

_publ_section_title
;
 Syntheses, crystal structures and luminescent properties of four Zn(ii)
 coordination polymers with pyrazolone derivatives and
 4,4&#x2032;-bipyridine
;
_journal_issue 15
_journal_name_full CrystEngComm
_journal_page_first 2873
_journal_paper_doi 10.1039/c3ce27049a
_journal_volume 15
_journal_year 2013
_chemical_formula_moiety 'C36 H29 N7 O4 Zn, C H4 O'
_chemical_formula_sum 'C37 H33 N7 O5 Zn'
_chemical_formula_weight 721.07
_chemical_name_systematic
;
?
;
_space_group_IT_number 14
_symmetry_cell_setting monoclinic
_symmetry_space_group_name_Hall '-P 2yn'
_symmetry_space_group_name_H-M 'P 1 21/n 1'
_atom_sites_solution_hydrogens geom
_atom_sites_solution_primary direct
_atom_sites_solution_secondary difmap
_audit_creation_method SHELXL-97
_cell_angle_alpha 90.00
_cell_angle_beta 91.1060(10)
_cell_angle_gamma 90.00
_cell_formula_units_Z 4
_cell_length_a 10.0345(2)
_cell_length_b 17.8774(5)
_cell_length_c 18.5558(4)
_cell_measurement_temperature 153(2)
_cell_volume 3328.12(13)
_computing_cell_refinement 'Rapid Auto Version 3.0 (Rigaku 2004)'
_computing_data_collection 'Rapid Auto Version 3.0 (Rigaku 2004)'
_computing_data_reduction 'Rapid Auto Version 3.0 (Rigaku 2004)'
_computing_molecular_graphics 'Bruker SHELXTL V5.1 (Sheldrick, 1998)'
_computing_publication_material 'SHELXL-97 (Sheldrick, 1997)'
_computing_structure_refinement 'SHELXL-97 (Sheldrick, 1997)'
_computing_structure_solution 'SHELXS-97 (Sheldrick, 1990)'
_diffrn_ambient_temperature 153(2)
_diffrn_measured_fraction_theta_full 0.998
_diffrn_measured_fraction_theta_max 0.998
_diffrn_measurement_device_type 'Rigaku R-axis SPIDER'
_diffrn_measurement_method '\w oscillation'
_diffrn_radiation_monochromator graphite
_diffrn_radiation_source 'Rotating Anode'
_diffrn_radiation_type MoK\a
_diffrn_radiation_wavelength 0.71073
_diffrn_reflns_av_R_equivalents 0.0637
_diffrn_reflns_av_sigmaI/netI 0.0570
_diffrn_reflns_limit_h_max 11
_diffrn_reflns_limit_h_min -11
_diffrn_reflns_limit_k_max 21
_diffrn_reflns_limit_k_min -21
_diffrn_reflns_limit_l_max 20
_diffrn_reflns_limit_l_min -22
_diffrn_reflns_number 25332
_diffrn_reflns_theta_full 25.00
_diffrn_reflns_theta_max 25.00
_diffrn_reflns_theta_min 3.05
_exptl_absorpt_coefficient_mu 0.794
_exptl_absorpt_correction_T_max 0.7966
_exptl_absorpt_correction_T_min 0.7265
_exptl_absorpt_correction_type empirical
_exptl_absorpt_process_details Abscor
_exptl_crystal_colour red
_exptl_crystal_density_diffrn 1.439
_exptl_crystal_density_method 'not measured'
_exptl_crystal_description prism
_exptl_crystal_F_000 1496
_exptl_crystal_size_max 0.43
_exptl_crystal_size_mid 0.32
_exptl_crystal_size_min 0.30
_refine_diff_density_max 0.766
_refine_diff_density_min -0.896
_refine_diff_density_rms 0.126
_refine_ls_extinction_coef 0.0024(5)
_refine_ls_extinction_expression Fc^*^=kFc[1+0.001xFc^2^\l^3^/sin(2\q)]^-1/4^
_refine_ls_extinction_method SHELXL
_refine_ls_goodness_of_fit_ref 1.171
_refine_ls_hydrogen_treatment constr
_refine_ls_matrix_type full
_refine_ls_number_parameters 457
_refine_ls_number_reflns 5837
_refine_ls_number_restraints 0
_refine_ls_restrained_S_all 1.171
_refine_ls_R_factor_all 0.0841
_refine_ls_R_factor_gt 0.0442
_refine_ls_shift/su_max 0.001
_refine_ls_shift/su_mean 0.000
_refine_ls_structure_factor_coef Fsqd
_refine_ls_weighting_details 'calc w=1/[\s^2^(Fo^2^)+(0.0611P)^2^+2.9239P] where P=(Fo^2^+2Fc^2^)/3'
_refine_ls_weighting_scheme calc
_refine_ls_wR_factor_gt 0.1005
_refine_ls_wR_factor_ref 0.1436
_reflns_number_gt 3993
_reflns_number_total 5837
_reflns_threshold_expression >2sigma(I)
_cod_data_source_file c3ce27049a.txt
_cod_data_source_block 2
_cod_depositor_comments
;
The following automatic conversions were performed:

'_symmetry_cell_setting' value 'Monoclinic' changed to 'monoclinic'
according to /home/saulius/struct/CIF-dictionaries/cif_core.dic
dictionary named 'cif_core.dic' version 2.4.2 from
2011-04-26.

'_exptl_absorpt_correction_type' value 'Empirical'
changed to 'empirical' according to
/home/saulius/struct/CIF-dictionaries/cif_core.dic dictionary named
'cif_core.dic' version 2.4.2 from 2011-04-26.

Automatic conversion script
Id: cif_fix_values 1891 2012-01-12 08:04:46Z andrius 
;
_cod_original_sg_symbol_H-M 'P 21/n'
_cod_database_code 7209734

loop_
_symmetry_equiv_pos_as_xyz
'x, y, z'
'-x+1/2, y+1/2, -z+1/2'
'-x, -y, -z'
'x-1/2, -y-1/2, z-1/2'

loop_
_atom_site_label
_atom_site_type_symbol
_atom_site_fract_x
_atom_site_fract_y
_atom_site_fract_z
_atom_site_U_iso_or_equiv
_atom_site_adp_type
_atom_site_occupancy
_atom_site_symmetry_multiplicity
_atom_site_calc_flag
_atom_site_refinement_flags
_atom_site_disorder_assembly
_atom_site_disorder_group
Zn1 Zn 0.40911(4) 0.46282(3) 0.40439(2) 0.02451(18) Uani 1 1 d . . .
O1 O 0.5765(3) 0.44727(15) 0.34735(14) 0.0257(6) Uani 1 1 d . . .
O2 O 0.2774(3) 0.47802(16) 0.48454(15) 0.0333(7) Uani 1 1 d . . .
O3 O -0.0584(3) 0.3736(2) 0.81151(17) 0.0510(9) Uani 1 1 d . . .
O4 O -0.1598(3) 0.4689(2) 0.76462(16) 0.0431(8) Uani 1 1 d . . .
N1 N 0.7236(3) 0.36083(19) 0.29914(17) 0.0261(8) Uani 1 1 d . . .
N2 N 0.7751(3) 0.29033(19) 0.31383(18) 0.0290(8) Uani 1 1 d . . .
N3 N 0.4662(3) 0.3795(2) 0.47437(17) 0.0265(8) Uani 1 1 d . . .
N4 N 0.3840(3) 0.3744(2) 0.53482(17) 0.0267(8) Uani 1 1 d . . .
N5 N -0.0687(4) 0.4227(2) 0.76543(19) 0.0363(9) Uani 1 1 d . . .
N6 N 0.3833(3) 0.56900(19) 0.36315(17) 0.0253(8) Uani 1 1 d . . .
N7 N 0.2042(3) 0.89152(18) 0.16609(17) 0.0248(8) Uani 1 1 d . . .
C1 C 0.6918(4) 0.4530(2) 0.2030(2) 0.0293(10) Uani 1 1 d . . .
H1A H 0.6049 0.4636 0.2197 0.035 Uiso 1 1 calc R . .
C2 C 0.7399(5) 0.4902(3) 0.1436(2) 0.0349(11) Uani 1 1 d . . .
H2B H 0.6861 0.5267 0.1199 0.042 Uiso 1 1 calc R . .
C3 C 0.8655(5) 0.4746(3) 0.1186(2) 0.0373(11) Uani 1 1 d . . .
H3A H 0.8984 0.5003 0.0778 0.045 Uiso 1 1 calc R . .
C4 C 0.9432(5) 0.4213(3) 0.1533(2) 0.0395(11) Uani 1 1 d . . .
H4B H 1.0297 0.4105 0.1361 0.047 Uiso 1 1 calc R . .
C5 C 0.8964(4) 0.3837(3) 0.2126(2) 0.0361(11) Uani 1 1 d . . .
H5A H 0.9500 0.3467 0.2358 0.043 Uiso 1 1 calc R . .
C6 C 0.7704(4) 0.4000(2) 0.2382(2) 0.0276(9) Uani 1 1 d . . .
C7 C 0.6350(4) 0.3840(2) 0.3502(2) 0.0246(9) Uani 1 1 d . . .
C8 C 0.6285(4) 0.3240(2) 0.4008(2) 0.0237(9) Uani 1 1 d . . .
C9 C 0.7179(4) 0.2692(2) 0.3738(2) 0.0264(9) Uani 1 1 d . . .
C10 C 0.7593(4) 0.1942(2) 0.4024(2) 0.0301(10) Uani 1 1 d . . .
H10A H 0.7979 0.1649 0.3627 0.036 Uiso 1 1 calc R . .
H10B H 0.6788 0.1673 0.4185 0.036 Uiso 1 1 calc R . .
C11 C 0.8595(4) 0.1967(2) 0.4646(2) 0.0258(9) Uani 1 1 d . . .
C12 C 0.9488(4) 0.2554(3) 0.4723(2) 0.0334(10) Uani 1 1 d . . .
H12A H 0.9438 0.2967 0.4402 0.040 Uiso 1 1 calc R . .
C13 C 1.0459(4) 0.2542(3) 0.5269(2) 0.0413(12) Uani 1 1 d . . .
H13A H 1.1061 0.2950 0.5320 0.050 Uiso 1 1 calc R . .
C14 C 1.0555(4) 0.1943(3) 0.5736(2) 0.0405(12) Uani 1 1 d . . .
H14A H 1.1229 0.1934 0.6103 0.049 Uiso 1 1 calc R . .
C15 C 0.9668(4) 0.1359(3) 0.5667(2) 0.0349(11) Uani 1 1 d . . .
H15A H 0.9725 0.0947 0.5989 0.042 Uiso 1 1 calc R . .
C16 C 0.8693(4) 0.1373(2) 0.5130(2) 0.0307(10) Uani 1 1 d . . .
H16A H 0.8080 0.0969 0.5090 0.037 Uiso 1 1 calc R . .
C17 C 0.5453(4) 0.3227(2) 0.4636(2) 0.0250(9) Uani 1 1 d . . .
C18 C 0.5414(4) 0.2557(2) 0.5120(2) 0.0289(10) Uani 1 1 d . . .
H18A H 0.5229 0.2719 0.5618 0.035 Uiso 1 1 calc R . .
H18B H 0.6293 0.2306 0.5123 0.035 Uiso 1 1 calc R . .
C19 C 0.4339(4) 0.2007(3) 0.4865(2) 0.0368(11) Uani 1 1 d . . .
H19A H 0.4325 0.1576 0.5191 0.055 Uiso 1 1 calc R . .
H19B H 0.4534 0.1837 0.4376 0.055 Uiso 1 1 calc R . .
H19C H 0.3468 0.2255 0.4864 0.055 Uiso 1 1 calc R . .
C20 C 0.2959(4) 0.4282(2) 0.5342(2) 0.0278(9) Uani 1 1 d . . .
C21 C 0.2040(4) 0.4285(2) 0.5966(2) 0.0247(9) Uani 1 1 d . . .
C22 C 0.2136(4) 0.3730(2) 0.6497(2) 0.0282(10) Uani 1 1 d . . .
H22A H 0.2815 0.3361 0.6471 0.034 Uiso 1 1 calc R . .
C23 C 0.1254(4) 0.3715(2) 0.7058(2) 0.0294(10) Uani 1 1 d . . .
H23A H 0.1314 0.3340 0.7419 0.035 Uiso 1 1 calc R . .
C24 C 0.0283(4) 0.4258(2) 0.7081(2) 0.0275(9) Uani 1 1 d . . .
C25 C 0.0170(4) 0.4816(2) 0.6573(2) 0.0324(10) Uani 1 1 d . . .
H25A H -0.0502 0.5188 0.6608 0.039 Uiso 1 1 calc R . .
C26 C 0.1055(4) 0.4826(2) 0.6010(2) 0.0304(10) Uani 1 1 d . . .
H26A H 0.0987 0.5205 0.5653 0.036 Uiso 1 1 calc R . .
C27 C 0.2801(4) 0.6114(2) 0.3821(2) 0.0273(9) Uani 1 1 d . . .
H27A H 0.2265 0.5953 0.4208 0.033 Uiso 1 1 calc R . .
C28 C 0.2484(4) 0.6773(2) 0.3480(2) 0.0273(9) Uani 1 1 d . . .
H28A H 0.1741 0.7058 0.3631 0.033 Uiso 1 1 calc R . .
C29 C 0.3256(4) 0.7022(2) 0.2912(2) 0.0248(9) Uani 1 1 d . . .
C30 C 0.4366(4) 0.6601(2) 0.2743(2) 0.0285(9) Uani 1 1 d . . .
H30A H 0.4947 0.6764 0.2377 0.034 Uiso 1 1 calc R . .
C31 C 0.4623(4) 0.5945(2) 0.3106(2) 0.0262(9) Uani 1 1 d . . .
H31A H 0.5386 0.5661 0.2983 0.031 Uiso 1 1 calc R . .
C32 C 0.2886(4) 0.7695(2) 0.2492(2) 0.0233(9) Uani 1 1 d . . .
C33 C 0.2224(4) 0.8293(2) 0.2792(2) 0.0266(9) Uani 1 1 d . . .
H33A H 0.2048 0.8295 0.3293 0.032 Uiso 1 1 calc R . .
C34 C 0.1820(4) 0.8883(2) 0.2370(2) 0.0281(9) Uani 1 1 d . . .
H34A H 0.1365 0.9287 0.2590 0.034 Uiso 1 1 calc R . .
C35 C 0.2725(4) 0.8352(2) 0.1368(2) 0.0289(10) Uani 1 1 d . . .
H35A H 0.2921 0.8374 0.0870 0.035 Uiso 1 1 calc R . .
C36 C 0.3151(4) 0.7743(2) 0.1760(2) 0.0290(10) Uani 1 1 d . . .
H36A H 0.3629 0.7354 0.1532 0.035 Uiso 1 1 calc R . .
C37 C -0.3354(6) 0.4377(3) 0.9280(3) 0.0588(15) Uani 0.790(7) 1 d P A 1
H37A H -0.4106 0.4367 0.9609 0.088 Uiso 0.790(7) 1 calc PR A 1
H37B H -0.2651 0.4701 0.9480 0.088 Uiso 0.790(7) 1 calc PR A 1
H37C H -0.3004 0.3869 0.9222 0.088 Uiso 0.790(7) 1 calc PR A 1
O5 O -0.3771(6) 0.4647(4) 0.8625(3) 0.090(2) Uani 0.790(7) 1 d P A 1
H5D H -0.3117 0.4656 0.8341 0.108 Uiso 0.790(7) 1 d PR A 1
C37' C -0.3354(6) 0.4377(3) 0.9280(3) 0.0588(15) Uani 0.210(7) 1 d P A 2
H37D H -0.3718 0.4528 0.9745 0.088 Uiso 0.210(7) 1 d PR A 2
H37E H -0.4076 0.4193 0.8985 0.088 Uiso 0.210(7) 1 d PR A 2
H37F H -0.2732 0.3974 0.9375 0.088 Uiso 0.210(7) 1 d PR A 2
O5' O -0.273(2) 0.4992(16) 0.8956(11) 0.090(2) Uani 0.210(7) 1 d P A 2
H5'C H -0.2408 0.4864 0.8554 0.108 Uiso 0.210(7) 1 d PR A 2

loop_
_atom_site_aniso_label
_atom_site_aniso_U_11
_atom_site_aniso_U_22
_atom_site_aniso_U_33
_atom_site_aniso_U_23
_atom_site_aniso_U_13
_atom_site_aniso_U_12
Zn1 0.0273(3) 0.0218(3) 0.0244(3) 0.0007(2) 0.00053(19) -0.0013(2)
O1 0.0280(14) 0.0192(16) 0.0299(15) 0.0022(12) 0.0030(12) 0.0010(12)
O2 0.0385(16) 0.0261(18) 0.0355(17) 0.0059(13) 0.0040(14) 0.0042(13)
O3 0.056(2) 0.062(3) 0.0357(19) 0.0155(18) 0.0157(16) 0.0086(18)
O4 0.0395(18) 0.054(2) 0.0364(18) 0.0009(16) 0.0080(15) 0.0064(17)
N1 0.0290(17) 0.025(2) 0.0242(18) 0.0024(15) 0.0046(15) 0.0058(15)
N2 0.0345(19) 0.0218(19) 0.0309(19) 0.0020(16) 0.0005(16) 0.0075(15)
N3 0.0259(17) 0.031(2) 0.0227(18) -0.0018(15) -0.0016(14) -0.0057(15)
N4 0.0246(17) 0.033(2) 0.0225(18) 0.0013(15) 0.0021(14) -0.0008(15)
N5 0.035(2) 0.046(3) 0.029(2) 0.0000(19) 0.0044(17) -0.0012(19)
N6 0.0249(17) 0.0248(19) 0.0262(18) -0.0046(15) -0.0031(15) 0.0004(15)
N7 0.0266(17) 0.0219(19) 0.0259(18) 0.0000(15) -0.0001(15) 0.0042(14)
C1 0.030(2) 0.027(2) 0.031(2) -0.0019(19) 0.0000(18) 0.0014(18)
C2 0.047(3) 0.035(3) 0.023(2) 0.0048(19) 0.006(2) -0.002(2)
C3 0.050(3) 0.036(3) 0.027(2) 0.005(2) 0.009(2) -0.009(2)
C4 0.040(2) 0.049(3) 0.031(2) 0.001(2) 0.010(2) 0.001(2)
C5 0.033(2) 0.043(3) 0.032(2) 0.001(2) 0.001(2) 0.007(2)
C6 0.033(2) 0.027(2) 0.023(2) 0.0005(18) 0.0010(18) -0.0039(18)
C7 0.0238(19) 0.024(2) 0.026(2) -0.0005(18) -0.0052(17) -0.0038(17)
C8 0.0244(19) 0.023(2) 0.024(2) 0.0006(17) -0.0012(17) 0.0018(17)
C9 0.030(2) 0.026(2) 0.023(2) -0.0025(18) -0.0020(18) 0.0010(18)
C10 0.036(2) 0.026(2) 0.029(2) 0.0006(19) -0.0013(19) 0.0010(19)
C11 0.026(2) 0.029(2) 0.022(2) -0.0023(18) 0.0027(17) 0.0057(18)
C12 0.038(2) 0.035(3) 0.027(2) 0.003(2) 0.0015(19) 0.000(2)
C13 0.039(3) 0.050(3) 0.035(3) -0.003(2) -0.001(2) -0.009(2)
C14 0.033(2) 0.060(3) 0.028(2) 0.001(2) -0.0036(19) 0.008(2)
C15 0.036(2) 0.047(3) 0.022(2) 0.007(2) 0.0030(19) 0.012(2)
C16 0.033(2) 0.028(2) 0.032(2) -0.0012(19) 0.0048(19) 0.0062(19)
C17 0.024(2) 0.024(2) 0.027(2) 0.0011(18) -0.0066(17) -0.0003(17)
C18 0.034(2) 0.029(2) 0.024(2) 0.0057(18) -0.0027(18) -0.0001(19)
C19 0.043(3) 0.033(3) 0.034(2) 0.010(2) -0.003(2) -0.009(2)
C20 0.029(2) 0.023(2) 0.031(2) 0.0012(19) -0.0044(18) -0.0046(18)
C21 0.026(2) 0.027(2) 0.021(2) -0.0025(17) 0.0000(17) -0.0059(18)
C22 0.027(2) 0.030(2) 0.028(2) -0.0013(19) -0.0014(18) -0.0017(18)
C23 0.034(2) 0.033(3) 0.020(2) 0.0014(18) 0.0012(18) -0.005(2)
C24 0.025(2) 0.035(3) 0.023(2) -0.0017(19) 0.0037(17) -0.0070(18)
C25 0.034(2) 0.033(3) 0.031(2) -0.0015(19) 0.0013(19) 0.0031(19)
C26 0.033(2) 0.031(3) 0.027(2) 0.0023(19) 0.0000(19) -0.0025(19)
C27 0.026(2) 0.032(2) 0.024(2) 0.0004(18) 0.0051(17) -0.0045(18)
C28 0.027(2) 0.024(2) 0.031(2) 0.0010(19) 0.0006(18) 0.0016(17)
C29 0.026(2) 0.026(2) 0.023(2) 0.0014(18) -0.0001(17) -0.0004(17)
C30 0.027(2) 0.028(2) 0.031(2) 0.0083(19) 0.0020(18) 0.0014(18)
C31 0.0216(19) 0.026(2) 0.031(2) 0.0026(19) 0.0002(18) 0.0017(17)
C32 0.0235(19) 0.022(2) 0.025(2) -0.0009(17) 0.0001(17) -0.0016(16)
C33 0.031(2) 0.028(2) 0.021(2) -0.0022(18) 0.0041(17) -0.0006(18)
C34 0.034(2) 0.023(2) 0.027(2) -0.0009(18) 0.0003(18) 0.0058(18)
C35 0.036(2) 0.029(2) 0.021(2) -0.0038(18) 0.0063(18) 0.0034(19)
C36 0.034(2) 0.027(2) 0.026(2) 0.0000(18) 0.0042(18) 0.0094(18)
C37 0.082(4) 0.047(3) 0.049(3) 0.006(3) 0.026(3) 0.006(3)
O5 0.079(4) 0.146(6) 0.046(3) 0.022(3) 0.022(3) 0.059(4)
C37' 0.082(4) 0.047(3) 0.049(3) 0.006(3) 0.026(3) 0.006(3)
O5' 0.079(4) 0.146(6) 0.046(3) 0.022(3) 0.022(3) 0.059(4)

loop_
_atom_type_symbol
_atom_type_description
_atom_type_scat_dispersion_real
_atom_type_scat_dispersion_imag
_atom_type_scat_source
C C 0.0033 0.0016 'International Tables Vol C Tables 4.2.6.8 and 6.1.1.4'
H H 0.0000 0.0000 'International Tables Vol C Tables 4.2.6.8 and 6.1.1.4'
N N 0.0061 0.0033 'International Tables Vol C Tables 4.2.6.8 and 6.1.1.4'
O O 0.0106 0.0060 'International Tables Vol C Tables 4.2.6.8 and 6.1.1.4'
Zn Zn 0.2839 1.4301 'International Tables Vol C Tables 4.2.6.8 and 6.1.1.4'

loop_
_geom_angle_atom_site_label_1
_geom_angle_atom_site_label_2
_geom_angle_atom_site_label_3
_geom_angle
_geom_angle_site_symmetry_3
O1 Zn1 O2 164.30(11) .
O1 Zn1 N3 90.40(12) .
O2 Zn1 N3 79.10(12) .
O1 Zn1 N6 91.84(12) .
O2 Zn1 N6 94.00(12) .
N3 Zn1 N6 159.37(13) .
O1 Zn1 N7 92.02(12) 2_545
O2 Zn1 N7 100.49(12) 2_545
N3 Zn1 N7 95.32(13) 2_545
N6 Zn1 N7 105.09(12) 2_545
C7 O1 Zn1 119.1(2) .
C20 O2 Zn1 110.1(3) .
C7 N1 N2 112.4(3) .
C7 N1 C6 128.9(4) .
N2 N1 C6 118.6(3) .
C9 N2 N1 105.1(3) .
C17 N3 N4 116.0(3) .
C17 N3 Zn1 129.1(3) .
N4 N3 Zn1 113.0(2) .
C20 N4 N3 110.6(3) .
O3 N5 O4 122.7(4) .
O3 N5 C24 119.2(4) .
O4 N5 C24 118.1(4) .
C27 N6 C31 117.9(4) .
C27 N6 Zn1 121.2(3) .
C31 N6 Zn1 120.6(3) .
C35 N7 C34 117.5(3) .
C35 N7 Zn1 118.1(3) 2
C34 N7 Zn1 122.0(3) 2
C2 C1 C6 120.0(4) .
C2 C1 H1A 120.0 .
C6 C1 H1A 120.0 .
C3 C2 C1 120.4(4) .
C3 C2 H2B 119.8 .
C1 C2 H2B 119.8 .
C2 C3 C4 119.6(4) .
C2 C3 H3A 120.2 .
C4 C3 H3A 120.2 .
C5 C4 C3 120.7(4) .
C5 C4 H4B 119.7 .
C3 C4 H4B 119.7 .
C4 C5 C6 119.7(4) .
C4 C5 H5A 120.1 .
C6 C5 H5A 120.1 .
C1 C6 C5 119.7(4) .
C1 C6 N1 121.2(4) .
C5 C6 N1 119.1(4) .
O1 C7 N1 122.8(4) .
O1 C7 C8 131.9(4) .
N1 C7 C8 105.3(3) .
C9 C8 C7 104.4(3) .
C9 C8 C17 130.5(4) .
C7 C8 C17 125.1(4) .
N2 C9 C8 112.8(4) .
N2 C9 C10 115.7(4) .
C8 C9 C10 131.5(4) .
C9 C10 C11 114.7(3) .
C9 C10 H10A 108.6 .
C11 C10 H10A 108.6 .
C9 C10 H10B 108.6 .
C11 C10 H10B 108.6 .
H10A C10 H10B 107.6 .
C12 C11 C16 118.3(4) .
C12 C11 C10 121.3(4) .
C16 C11 C10 120.3(4) .
C11 C12 C13 120.4(4) .
C11 C12 H12A 119.8 .
C13 C12 H12A 119.8 .
C14 C13 C12 120.6(4) .
C14 C13 H13A 119.7 .
C12 C13 H13A 119.7 .
C15 C14 C13 119.5(4) .
C15 C14 H14A 120.2 .
C13 C14 H14A 120.2 .
C14 C15 C16 120.1(4) .
C14 C15 H15A 120.0 .
C16 C15 H15A 120.0 .
C15 C16 C11 121.2(4) .
C15 C16 H16A 119.4 .
C11 C16 H16A 119.4 .
N3 C17 C8 118.2(4) .
N3 C17 C18 120.5(4) .
C8 C17 C18 121.1(4) .
C17 C18 C19 110.9(3) .
C17 C18 H18A 109.5 .
C19 C18 H18A 109.5 .
C17 C18 H18B 109.5 .
C19 C18 H18B 109.5 .
H18A C18 H18B 108.1 .
C18 C19 H19A 109.5 .
C18 C19 H19B 109.5 .
H19A C19 H19B 109.5 .
C18 C19 H19C 109.5 .
H19A C19 H19C 109.5 .
H19B C19 H19C 109.5 .
O2 C20 N4 127.0(4) .
O2 C20 C21 117.9(4) .
N4 C20 C21 115.0(4) .
C26 C21 C22 119.4(4) .
C26 C21 C20 120.0(4) .
C22 C21 C20 120.6(4) .
C23 C22 C21 120.6(4) .
C23 C22 H22A 119.7 .
C21 C22 H22A 119.7 .
C24 C23 C22 118.3(4) .
C24 C23 H23A 120.8 .
C22 C23 H23A 120.8 .
C23 C24 C25 122.6(4) .
C23 C24 N5 118.6(4) .
C25 C24 N5 118.7(4) .
C24 C25 C26 118.7(4) .
C24 C25 H25A 120.7 .
C26 C25 H25A 120.7 .
C25 C26 C21 120.4(4) .
C25 C26 H26A 119.8 .
C21 C26 H26A 119.8 .
N6 C27 C28 122.7(4) .
N6 C27 H27A 118.7 .
C28 C27 H27A 118.7 .
C27 C28 C29 119.8(4) .
C27 C28 H28A 120.1 .
C29 C28 H28A 120.1 .
C30 C29 C28 117.3(4) .
C30 C29 C32 121.2(4) .
C28 C29 C32 121.5(4) .
C31 C30 C29 119.8(4) .
C31 C30 H30A 120.1 .
C29 C30 H30A 120.1 .
N6 C31 C30 122.4(4) .
N6 C31 H31A 118.8 .
C30 C31 H31A 118.8 .
C33 C32 C36 116.6(4) .
C33 C32 C29 122.3(4) .
C36 C32 C29 121.0(4) .
C34 C33 C32 120.3(4) .
C34 C33 H33A 119.9 .
C32 C33 H33A 119.9 .
N7 C34 C33 122.7(4) .
N7 C34 H34A 118.6 .
C33 C34 H34A 118.6 .
N7 C35 C36 122.5(4) .
N7 C35 H35A 118.8 .
C36 C35 H35A 118.8 .
C35 C36 C32 120.2(4) .
C35 C36 H36A 119.9 .
C32 C36 H36A 119.9 .
O5 C37 H37A 109.5 .
O5 C37 H37B 109.5 .
H37A C37 H37B 109.5 .
O5 C37 H37C 109.5 .
H37A C37 H37C 109.5 .
H37B C37 H37C 109.5 .
O5 C37 H37D 124.9 .
H37A C37 H37D 32.1 .
H37B C37 H37D 77.5 .
H37C C37 H37D 119.5 .
O5 C37 H37E 53.0 .
H37A C37 H37E 76.5 .
H37B C37 H37E 161.8 .
H37C C37 H37E 83.5 .
H37D C37 H37E 107.8 .
O5 C37 H37F 127.6 .
H37A C37 H37F 112.1 .
H37B C37 H37F 85.1 .
H37C C37 H37F 25.7 .
H37D C37 H37F 107.3 .
H37E C37 H37F 109.0 .
C37 O5 H5D 109.3 .
C37 O5 H37E 44.1 .
H5D O5 H37E 128.1 .
C37 O5 H5'C 84.2 .
H5D O5 H5'C 35.6 .
H37E O5 H5'C 122.2 .
H5D O5' H5'C 40.6 .

loop_
_geom_bond_atom_site_label_1
_geom_bond_atom_site_label_2
_geom_bond_distance
_geom_bond_site_symmetry_2
Zn1 O1 2.022(3) .
Zn1 O2 2.027(3) .
Zn1 N3 2.051(3) .
Zn1 N6 2.061(3) .
Zn1 N7 2.138(3) 2_545
O1 C7 1.275(5) .
O2 C20 1.292(5) .
O3 N5 1.229(5) .
O4 N5 1.232(5) .
N1 C7 1.376(5) .
N1 N2 1.387(5) .
N1 C6 1.418(5) .
N2 C9 1.317(5) .
N3 C17 1.306(5) .
N3 N4 1.408(4) .
N4 C20 1.306(5) .
N5 C24 1.457(5) .
N6 C27 1.336(5) .
N6 C31 1.348(5) .
N7 C35 1.340(5) .
N7 C34 1.340(5) .
N7 Zn1 2.138(3) 2
C1 C2 1.383(6) .
C1 C6 1.387(6) .
C1 H1A 0.9500 .
C2 C3 1.380(6) .
C2 H2B 0.9500 .
C3 C4 1.382(6) .
C3 H3A 0.9500 .
C4 C5 1.380(6) .
C4 H4B 0.9500 .
C5 C6 1.391(6) .
C5 H5A 0.9500 .
C7 C8 1.429(5) .
C8 C9 1.425(6) .
C8 C17 1.448(6) .
C9 C10 1.499(6) .
C10 C11 1.516(5) .
C10 H10A 0.9900 .
C10 H10B 0.9900 .
C11 C12 1.385(6) .
C11 C16 1.394(6) .
C12 C13 1.391(6) .
C12 H12A 0.9500 .
C13 C14 1.380(7) .
C13 H13A 0.9500 .
C14 C15 1.376(7) .
C14 H14A 0.9500 .
C15 C16 1.383(5) .
C15 H15A 0.9500 .
C16 H16A 0.9500 .
C17 C18 1.497(6) .
C18 C19 1.528(6) .
C18 H18A 0.9900 .
C18 H18B 0.9900 .
C19 H19A 0.9800 .
C19 H19B 0.9800 .
C19 H19C 0.9800 .
C20 C21 1.494(6) .
C21 C26 1.387(6) .
C21 C22 1.400(6) .
C22 C23 1.380(6) .
C22 H22A 0.9500 .
C23 C24 1.376(6) .
C23 H23A 0.9500 .
C24 C25 1.376(6) .
C25 C26 1.383(6) .
C25 H25A 0.9500 .
C26 H26A 0.9500 .
C27 C28 1.371(6) .
C27 H27A 0.9500 .
C28 C29 1.393(6) .
C28 H28A 0.9500 .
C29 C30 1.386(6) .
C29 C32 1.477(5) .
C30 C31 1.374(6) .
C30 H30A 0.9500 .
C31 H31A 0.9500 .
C32 C33 1.381(6) .
C32 C36 1.391(5) .
C33 C34 1.371(6) .
C33 H33A 0.9500 .
C34 H34A 0.9500 .
C35 C36 1.372(6) .
C35 H35A 0.9500 .
C36 H36A 0.9500 .
C37 O5 1.368(7) .
C37 H37A 0.9800 .
C37 H37B 0.9800 .
C37 H37C 0.9800 .
C37 H37D 0.9807 .
C37 H37E 0.9594 .
C37 H37F 0.9664 .
O5 H5D 0.8500 .
O5' H5'C 0.8501 .

loop_
_geom_torsion_atom_site_label_1
_geom_torsion_atom_site_label_2
_geom_torsion_atom_site_label_3
_geom_torsion_atom_site_label_4
_geom_torsion
_geom_torsion_site_symmetry_1
O2 Zn1 O1 C7 71.8(5) .
N3 Zn1 O1 C7 24.2(3) .
N6 Zn1 O1 C7 -176.4(3) .
N7 Zn1 O1 C7 -71.2(3) 2_545
O1 Zn1 O2 C20 -50.4(5) .
N3 Zn1 O2 C20 -1.6(3) .
N6 Zn1 O2 C20 -162.0(3) .
N7 Zn1 O2 C20 91.9(3) 2_545
C7 N1 N2 C9 0.4(4) .
C6 N1 N2 C9 177.8(3) .
O1 Zn1 N3 C17 -24.7(3) .
O2 Zn1 N3 C17 167.0(3) .
N6 Zn1 N3 C17 -121.0(4) .
N7 Zn1 N3 C17 67.4(3) 2_545
O1 Zn1 N3 N4 171.7(2) .
O2 Zn1 N3 N4 3.4(2) .
N6 Zn1 N3 N4 75.4(4) .
N7 Zn1 N3 N4 -96.3(2) 2_545
C17 N3 N4 C20 -170.5(3) .
Zn1 N3 N4 C20 -4.6(4) .
O1 Zn1 N6 C27 179.8(3) .
O2 Zn1 N6 C27 -14.8(3) .
N3 Zn1 N6 C27 -84.2(5) .
N7 Zn1 N6 C27 87.2(3) 2_545
O1 Zn1 N6 C31 6.7(3) .
O2 Zn1 N6 C31 172.1(3) .
N3 Zn1 N6 C31 102.7(4) .
N7 Zn1 N6 C31 -85.9(3) 2_545
C6 C1 C2 C3 0.5(7) .
C1 C2 C3 C4 0.1(7) .
C2 C3 C4 C5 0.0(7) .
C3 C4 C5 C6 -0.7(7) .
C2 C1 C6 C5 -1.3(6) .
C2 C1 C6 N1 -179.8(4) .
C4 C5 C6 C1 1.3(7) .
C4 C5 C6 N1 179.9(4) .
C7 N1 C6 C1 -29.9(6) .
N2 N1 C6 C1 153.2(4) .
C7 N1 C6 C5 151.5(4) .
N2 N1 C6 C5 -25.3(5) .
Zn1 O1 C7 N1 160.7(3) .
Zn1 O1 C7 C8 -19.2(5) .
N2 N1 C7 O1 179.6(3) .
C6 N1 C7 O1 2.6(6) .
N2 N1 C7 C8 -0.4(4) .
C6 N1 C7 C8 -177.5(4) .
O1 C7 C8 C9 -179.8(4) .
N1 C7 C8 C9 0.3(4) .
O1 C7 C8 C17 1.2(6) .
N1 C7 C8 C17 -178.8(3) .
N1 N2 C9 C8 -0.2(4) .
N1 N2 C9 C10 -178.9(3) .
C7 C8 C9 N2 0.0(4) .
C17 C8 C9 N2 178.9(4) .
C7 C8 C9 C10 178.4(4) .
C17 C8 C9 C10 -2.6(7) .
N2 C9 C10 C11 101.2(4) .
C8 C9 C10 C11 -77.1(5) .
C9 C10 C11 C12 -28.2(6) .
C9 C10 C11 C16 155.9(4) .
C16 C11 C12 C13 0.4(6) .
C10 C11 C12 C13 -175.6(4) .
C11 C12 C13 C14 0.6(7) .
C12 C13 C14 C15 -1.0(7) .
C13 C14 C15 C16 0.4(7) .
C14 C15 C16 C11 0.6(6) .
C12 C11 C16 C15 -1.0(6) .
C10 C11 C16 C15 175.0(4) .
N4 N3 C17 C8 177.9(3) .
Zn1 N3 C17 C8 14.7(5) .
N4 N3 C17 C18 2.7(5) .
Zn1 N3 C17 C18 -160.5(3) .
C9 C8 C17 N3 -176.5(4) .
C7 C8 C17 N3 2.3(6) .
C9 C8 C17 C18 -1.3(6) .
C7 C8 C17 C18 177.5(3) .
N3 C17 C18 C19 85.7(5) .
C8 C17 C18 C19 -89.4(4) .
Zn1 O2 C20 N4 -0.8(5) .
Zn1 O2 C20 C21 -177.5(3) .
N3 N4 C20 O2 3.7(5) .
N3 N4 C20 C21 -179.5(3) .
O2 C20 C21 C26 -2.1(5) .
N4 C20 C21 C26 -179.2(4) .
O2 C20 C21 C22 175.9(3) .
N4 C20 C21 C22 -1.3(5) .
C26 C21 C22 C23 0.6(6) .
C20 C21 C22 C23 -177.4(4) .
C21 C22 C23 C24 -0.1(6) .
C22 C23 C24 C25 -0.7(6) .
C22 C23 C24 N5 177.4(3) .
O3 N5 C24 C23 2.7(6) .
O4 N5 C24 C23 -175.8(4) .
O3 N5 C24 C25 -179.2(4) .
O4 N5 C24 C25 2.4(6) .
C23 C24 C25 C26 1.0(6) .
N5 C24 C25 C26 -177.1(4) .
C24 C25 C26 C21 -0.5(6) .
C22 C21 C26 C25 -0.3(6) .
C20 C21 C26 C25 177.7(4) .
C31 N6 C27 C28 3.3(6) .
Zn1 N6 C27 C28 -170.0(3) .
N6 C27 C28 C29 -0.1(6) .
C27 C28 C29 C30 -3.3(6) .
C27 C28 C29 C32 174.9(4) .
C28 C29 C30 C31 3.4(6) .
C32 C29 C30 C31 -174.7(4) .
C27 N6 C31 C30 -3.1(6) .
Zn1 N6 C31 C30 170.2(3) .
C29 C30 C31 N6 -0.2(6) .
C30 C29 C32 C33 -150.7(4) .
C28 C29 C32 C33 31.3(6) .
C30 C29 C32 C36 31.7(6) .
C28 C29 C32 C36 -146.4(4) .
C36 C32 C33 C34 2.2(6) .
C29 C32 C33 C34 -175.6(4) .
C35 N7 C34 C33 -2.1(6) .
Zn1 N7 C34 C33 159.9(3) 2
C32 C33 C34 N7 -0.2(6) .
C34 N7 C35 C36 2.4(6) .
Zn1 N7 C35 C36 -160.4(3) 2
N7 C35 C36 C32 -0.3(6) .
C33 C32 C36 C35 -2.0(6) .
C29 C32 C36 C35 175.8(4) .
